data_7247248
loop_
_publ_author_name
'Maity, Rajib'
'Bankura, Abhijit'
'Das, Indrajit'

_publ_section_title
;
 Electrochemical cascade sequences for remote C7--H bond thiocyanation of
 quinoxalin-2(1H)-ones with ammonium thiocyanate
;
_journal_issue 19
_journal_name_full 'Green Chemistry'
_journal_page_first 7774
_journal_page_last 7781
_journal_paper_doi 10.1039/D3GC02153J
_journal_volume 25
_journal_year 2023
_chemical_absolute_configuration rmad
_chemical_formula_moiety 'C10 H9 N3 O S'
_chemical_formula_sum 'C10 H9 N3 O S'
_chemical_formula_weight 219.26
_space_group_crystal_system monoclinic
_space_group_IT_number 7
_space_group_name_Hall 'P -2yc'
_space_group_name_H-M_alt 'P 1 c 1'
_atom_sites_solution_hydrogens geom
_atom_sites_solution_primary dual
_audit_creation_date 2023-05-27
_audit_creation_method
;
Olex2 1.5
(compiled 2023.03.06 svn.rbb2c1857 for OlexSys, GUI svn.r6748)
;
_audit_update_record
;
2023-05-30 deposited with the CCDC.	2023-08-25 downloaded from the CCDC.
;
_cell_angle_alpha 90
_cell_angle_beta 110.896(3)
_cell_angle_gamma 90
_cell_formula_units_Z 4
_cell_length_a 8.2596(7)
_cell_length_b 11.1219(9)
_cell_length_c 11.4922(9)
_cell_measurement_reflns_used 9886
_cell_measurement_temperature 100(2)
_cell_measurement_theta_max 68.36
_cell_measurement_theta_min 5.73
_cell_volume 986.27(14)
_computing_cell_refinement 'Bruker SAINT V8.38A (Bruker AXS)'
_computing_data_collection 'Bruker APEX3 ver.2018.7-2(Bruker AXS)'
_computing_data_reduction 'Bruker SAINT V8.38A (Bruker AXS)'
_computing_molecular_graphics 'Bruker ShelXLe(Huebschle et all. 2011)'
_computing_publication_material 'Bruker ShelXLe(Huebschle et all. 2011)'
_computing_structure_refinement 'SHELXL-2018/3 (Sheldrick 2018)'
_computing_structure_solution 'SHELXT 2014/5(Sheldrick 2014)'
_diffrn_ambient_temperature 100.00
_diffrn_detector 'CPAD area detector'
_diffrn_detector_area_resol_mean 7.407
_diffrn_detector_type 'Bruker Photon III'
_diffrn_measured_fraction_theta_full 0.981
_diffrn_measured_fraction_theta_max 0.979
_diffrn_measurement_device 'four-circle diffractometer'
_diffrn_measurement_device_type 'Bruker D8 VENTURE'
_diffrn_measurement_method '\w and \f scans'
_diffrn_radiation_collimation '0.5 mm double-pinhole'
_diffrn_radiation_monochromator 'mirror optics'
_diffrn_radiation_probe x-ray
_diffrn_radiation_type 'Cu K\a'
_diffrn_radiation_wavelength 1.54178
_diffrn_reflns_av_R_equivalents 0.0668
_diffrn_reflns_av_unetI/netI 0.0475
_diffrn_reflns_Laue_measured_fraction_full 0.981
_diffrn_reflns_Laue_measured_fraction_max 0.979
_diffrn_reflns_limit_h_max 9
_diffrn_reflns_limit_h_min -9
_diffrn_reflns_limit_k_max 13
_diffrn_reflns_limit_k_min -13
_diffrn_reflns_limit_l_max 13
_diffrn_reflns_limit_l_min -13
_diffrn_reflns_number 19902
_diffrn_reflns_point_group_measured_fraction_full 0.907
_diffrn_reflns_point_group_measured_fraction_max 0.899
_diffrn_reflns_theta_full 67.679
_diffrn_reflns_theta_max 68.513
_diffrn_reflns_theta_min 3.975
_diffrn_source 'microfocus sealed X-ray tube'
_diffrn_source_type 'Incoatec I\ms Diamond'
_exptl_absorpt_coefficient_mu 2.716
_exptl_absorpt_correction_T_max 0.7531
_exptl_absorpt_correction_T_min 0.5011
_exptl_absorpt_correction_type multi-scan
_exptl_absorpt_process_details
;
SADABS-2016/2 (Bruker,2016/2) was used for absorption correction.
wR2(int) was 0.1358 before and 0.0856 after correction.
The Ratio of minimum to maximum transmission is 0.6654.
The \l/2 correction factor is Not present.
;
_exptl_crystal_colour 'clear light colourless'
_exptl_crystal_colour_lustre clear
_exptl_crystal_colour_modifier light
_exptl_crystal_colour_primary colourless
_exptl_crystal_density_diffrn 1.477
_exptl_crystal_description block
_exptl_crystal_F_000 456
_exptl_crystal_size_max 0.2
_exptl_crystal_size_mid 0.12
_exptl_crystal_size_min 0.11
_refine_diff_density_max 0.246
_refine_diff_density_min -0.346
_refine_diff_density_rms 0.061
_refine_ls_abs_structure_details
;
 Flack x determined using 1278 quotients [(I+)-(I-)]/[(I+)+(I-)]
 (Parsons, Flack and Wagner, Acta Cryst. B69 (2013) 249-259).
;
_refine_ls_abs_structure_Flack 0.47(3)
_refine_ls_extinction_method none
_refine_ls_goodness_of_fit_ref 1.074
_refine_ls_hydrogen_treatment constr
_refine_ls_matrix_type full
_refine_ls_number_parameters 273
_refine_ls_number_reflns 3260
_refine_ls_number_restraints 2
_refine_ls_restrained_S_all 1.074
_refine_ls_R_factor_all 0.0422
_refine_ls_R_factor_gt 0.0408
_refine_ls_shift/su_max 0.000
_refine_ls_shift/su_mean 0.000
_refine_ls_structure_factor_coef Fsqd
_refine_ls_weighting_details 'w=1/[\s^2^(Fo^2^)+(0.0596P)^2^+0.3586P] where P=(Fo^2^+2Fc^2^)/3'
_refine_ls_weighting_scheme calc
_refine_ls_wR_factor_gt 0.1058
_refine_ls_wR_factor_ref 0.1073
_reflns_Friedel_coverage 0.830
_reflns_Friedel_fraction_full 0.832
_reflns_Friedel_fraction_max 0.818
_reflns_number_gt 3084
_reflns_number_total 3260
_reflns_threshold_expression 'I > 2\s(I)'
_cod_data_source_file d3gc02153j2.cif
_cod_data_source_block rm_5_147ab_0m_b
_cod_depositor_comments 'Adding full bibliography for 7247248--7247249.cif.'
_cod_database_code 7247248
_shelx_shelxl_version_number 2018/3
_shelx_space_group_comment
;
The symmetry employed for this shelxl refinement is uniquely defined
by the following loop, which should always be used as a source of
symmetry information in preference to the above space-group names.
They are only intended as comments.
;
_shelx_estimated_absorpt_t_max 0.754
_shelx_estimated_absorpt_t_min 0.613
_olex2_refinement_description
;
1. Fixed Uiso
 At 1.2 times of:
  All C(H) groups, All C(H,H) groups, All N(H) groups
 At 1.5 times of:
  All C(H,H,H) groups
2.a Secondary CH2 refined with riding coordinates:
 C3(H3A,H3B), C12(H12A,H12B)
2.b Aromatic/amide H refined with riding coordinates:
 N2(H2), C5(H5), C6(H6), C8(H8), N5(H5A), C14(H14), C15(H15), C17(H17)
2.c Idealised Me refined as rotating group:
 C10(H10A,H10B,H10C), C19(H19A,H19B,H19C)
;
_olex2_submission_special_instructions 'No special instructions were received'

loop_
_space_group_symop_operation_xyz
'x, y, z'
'x, -y, z+1/2'

loop_
_atom_site_label
_atom_site_type_symbol
_atom_site_fract_x
_atom_site_fract_y
_atom_site_fract_z
_atom_site_U_iso_or_equiv
_atom_site_adp_type
_atom_site_occupancy
_atom_site_site_symmetry_order
_atom_site_calc_flag
_atom_site_refinement_flags_posn
_atom_site_refinement_flags_adp
_atom_site_refinement_flags_occupancy
_atom_site_disorder_assembly
_atom_site_disorder_group
S1 S 0.47080(17) 0.53431(14) 0.43392(12) 0.0308(4) Uani 1 1 d . . . . .
N1 N 0.8529(7) 0.1668(4) 0.6412(4) 0.0241(11) Uani 1 1 d . . . . .
O1 O 1.0017(6) 0.0016(5) 0.7339(4) 0.0266(10) Uani 1 1 d . . . . .
N2 N 0.8671(8) 0.0961(5) 0.4164(4) 0.0338(14) Uani 1 1 d . . . . .
H2 H 0.880127 0.076978 0.345915 0.041 Uiso 1 1 calc R U . . .
C2 C 0.7653(8) 0.2384(5) 0.5337(4) 0.0173(12) Uani 1 1 d . . . . .
C3 C 0.9389(10) 0.0147(6) 0.5208(6) 0.0290(14) Uani 1 1 d . . . . .
H3A H 1.060820 -0.002757 0.531272 0.035 Uiso 1 1 calc R U . . .
H3B H 0.874036 -0.062042 0.501103 0.035 Uiso 1 1 calc R U . . .
N3 N 0.7212(7) 0.7236(5) 0.4986(5) 0.0258(11) Uani 1 1 d . . . . .
C4 C 0.7829(9) 0.1977(5) 0.4191(5) 0.0233(14) Uani 1 1 d . . . . .
C5 C 0.7100(9) 0.2670(6) 0.3157(6) 0.0282(15) Uani 1 1 d . . . . .
H5 H 0.722587 0.243799 0.239781 0.034 Uiso 1 1 calc R U . . .
C6 C 0.6152(8) 0.3738(5) 0.3186(6) 0.0261(14) Uani 1 1 d . . . . .
H6 H 0.565391 0.420755 0.245469 0.031 Uiso 1 1 calc R U . . .
C7 C 0.5970(7) 0.4074(5) 0.4263(5) 0.0234(13) Uani 1 1 d . . . . .
C8 C 0.6738(8) 0.3379(5) 0.5373(5) 0.0210(13) Uani 1 1 d . . . . .
H8 H 0.660540 0.361649 0.612766 0.025 Uiso 1 1 calc R U . . .
C9 C 0.6231(9) 0.6447(5) 0.4730(5) 0.0252(14) Uani 1 1 d . . . . .
C10 C 0.8540(8) 0.2145(5) 0.7614(5) 0.0215(13) Uani 1 1 d . . . . .
H10A H 0.898077 0.297111 0.772278 0.032 Uiso 1 1 calc R U . . .
H10B H 0.928850 0.164236 0.829445 0.032 Uiso 1 1 calc R U . . .
H10C H 0.735846 0.213671 0.762396 0.032 Uiso 1 1 calc R U . . .
C20 C 0.9337(8) 0.0611(5) 0.6401(6) 0.0226(13) Uani 1 1 d . . . . .
C1 C 0.0649(8) 0.4361(5) 0.3580(5) 0.0203(13) Uani 1 1 d . . . . .
S2 S 0.52711(17) -0.03441(14) 0.56597(12) 0.0303(4) Uani 1 1 d . . . . .
O2 O -0.0044(6) 0.4971(4) 0.2626(4) 0.0262(10) Uani 1 1 d . . . . .
N4 N 0.1472(6) 0.3302(4) 0.3562(4) 0.0164(10) Uani 1 1 d . . . . .
N5 N 0.1273(7) 0.4040(4) 0.5843(4) 0.0283(12) Uani 1 1 d . . . . .
H5A H 0.111288 0.421991 0.653982 0.034 Uiso 1 1 calc R U . . .
N6 N 0.2761(9) -0.2216(5) 0.5019(5) 0.0342(14) Uani 1 1 d . . . . .
C11 C 0.2279(7) 0.2653(5) 0.4687(6) 0.0219(13) Uani 1 1 d . . . . .
C12 C 0.0601(8) 0.4823(5) 0.4812(6) 0.0208(12) Uani 1 1 d . . . . .
H12A H 0.125864 0.558650 0.501351 0.025 Uiso 1 1 calc R U . . .
H12B H -0.061748 0.500886 0.470084 0.025 Uiso 1 1 calc R U . . .
C13 C 0.2169(7) 0.3005(5) 0.5798(6) 0.0195(12) Uani 1 1 d . . . . .
C14 C 0.2923(8) 0.2272(6) 0.6885(5) 0.0237(14) Uani 1 1 d . . . . .
H14 H 0.279264 0.249533 0.764413 0.028 Uiso 1 1 calc R U . . .
C15 C 0.3811(8) 0.1274(6) 0.6839(5) 0.0265(14) Uani 1 1 d . . . . .
H15 H 0.432520 0.080042 0.756612 0.032 Uiso 1 1 calc R U . . .
C16 C 0.3975(8) 0.0932(5) 0.5695(5) 0.0250(13) Uani 1 1 d . . . . .
C17 C 0.3212(8) 0.1592(5) 0.4647(5) 0.0214(13) Uani 1 1 d . . . . .
H17 H 0.330375 0.134128 0.388272 0.026 Uiso 1 1 calc R U . . .
C18 C 0.3737(8) -0.1446(5) 0.5283(6) 0.0222(12) Uani 1 1 d . . . . .
C19 C 0.1459(9) 0.2850(6) 0.2363(6) 0.0277(14) Uani 1 1 d . . . . .
H19A H 0.260276 0.297252 0.230406 0.042 Uiso 1 1 calc R U . . .
H19B H 0.058379 0.328473 0.168575 0.042 Uiso 1 1 calc R U . . .
H19C H 0.118264 0.198999 0.229471 0.042 Uiso 1 1 calc R U . . .

loop_
_atom_site_aniso_label
_atom_site_aniso_U_11
_atom_site_aniso_U_22
_atom_site_aniso_U_33
_atom_site_aniso_U_23
_atom_site_aniso_U_13
_atom_site_aniso_U_12
S1 0.0215(8) 0.0213(7) 0.0452(9) 0.0016(7) 0.0065(7) 0.0017(7)
N1 0.037(3) 0.024(3) 0.013(2) -0.0011(19) 0.010(2) -0.005(2)
O1 0.029(3) 0.025(2) 0.027(2) 0.0036(19) 0.012(2) -0.001(2)
N2 0.052(4) 0.036(3) 0.019(3) 0.004(2) 0.018(3) 0.012(3)
C2 0.023(3) 0.024(3) 0.008(2) -0.0036(19) 0.009(2) -0.006(2)
C3 0.035(4) 0.027(3) 0.027(3) 0.003(3) 0.015(3) 0.001(3)
N3 0.020(3) 0.026(2) 0.030(3) -0.007(2) 0.008(2) -0.004(2)
C4 0.034(4) 0.022(3) 0.013(3) -0.004(2) 0.007(2) -0.012(3)
C5 0.041(4) 0.023(3) 0.022(3) -0.007(2) 0.014(3) -0.009(3)
C6 0.020(3) 0.017(3) 0.031(3) 0.005(2) -0.003(3) -0.006(2)
C7 0.013(3) 0.019(3) 0.028(3) 0.007(2) -0.006(2) -0.003(2)
C8 0.017(3) 0.023(3) 0.020(3) -0.003(2) 0.002(2) -0.008(2)
C9 0.030(4) 0.025(3) 0.019(3) 0.006(3) 0.006(3) 0.011(3)
C10 0.037(3) 0.016(3) 0.013(3) 0.000(2) 0.010(3) 0.004(2)
C20 0.016(3) 0.018(3) 0.036(3) 0.003(3) 0.013(3) 0.002(3)
C1 0.024(3) 0.019(3) 0.016(3) -0.002(2) 0.004(2) -0.008(3)
S2 0.0205(8) 0.0211(7) 0.0435(9) 0.0033(6) 0.0043(6) 0.0003(7)
O2 0.031(3) 0.021(2) 0.026(2) 0.0080(18) 0.010(2) 0.008(2)
N4 0.011(2) 0.014(2) 0.022(2) 0.0000(18) 0.0032(18) 0.0037(18)
N5 0.038(3) 0.023(3) 0.023(3) -0.003(2) 0.010(2) 0.008(3)
N6 0.043(4) 0.028(3) 0.033(3) 0.005(2) 0.015(3) 0.004(3)
C11 0.013(3) 0.013(3) 0.035(3) 0.005(2) 0.002(2) -0.001(2)
C12 0.021(3) 0.016(3) 0.026(3) -0.006(2) 0.010(3) 0.000(2)
C13 0.011(3) 0.021(3) 0.027(3) -0.002(2) 0.007(2) 0.001(2)
C14 0.019(3) 0.028(3) 0.018(3) 0.004(2) -0.001(2) -0.004(2)
C15 0.030(3) 0.033(3) 0.014(3) 0.002(2) 0.005(2) -0.005(3)
C16 0.029(3) 0.019(3) 0.030(3) -0.005(2) 0.015(3) 0.001(3)
C17 0.023(3) 0.017(3) 0.027(3) -0.001(2) 0.012(3) 0.000(2)
C18 0.021(3) 0.019(3) 0.025(3) -0.001(2) 0.008(2) -0.003(3)
C19 0.026(3) 0.030(4) 0.025(3) -0.006(3) 0.007(3) -0.004(3)

loop_
_atom_type_symbol
_atom_type_description
_atom_type_scat_dispersion_real
_atom_type_scat_dispersion_imag
_atom_type_scat_source
C C 0.0181 0.0091 'International Tables Vol C Tables 4.2.6.8 and 6.1.1.4'
H H 0.0000 0.0000 'International Tables Vol C Tables 4.2.6.8 and 6.1.1.4'
N N 0.0311 0.0180 'International Tables Vol C Tables 4.2.6.8 and 6.1.1.4'
O O 0.0492 0.0322 'International Tables Vol C Tables 4.2.6.8 and 6.1.1.4'
S S 0.3331 0.5567 'International Tables Vol C Tables 4.2.6.8 and 6.1.1.4'

loop_
_geom_angle_atom_site_label_1
_geom_angle_atom_site_label_2
_geom_angle_atom_site_label_3
_geom_angle
_geom_angle_site_symmetry_1
_geom_angle_site_symmetry_3
_geom_angle_publ_flag
C9 S1 C7 101.3(3) . . ?
C2 N1 C10 116.2(4) . . ?
C20 N1 C2 125.1(5) . . ?
C20 N1 C10 118.8(5) . . ?
C3 N2 H2 117.6 . . ?
C4 N2 H2 117.6 . . ?
C4 N2 C3 124.9(5) . . ?
N1 C2 C4 115.3(5) . . ?
C8 C2 N1 123.2(5) . . ?
C8 C2 C4 121.5(5) . . ?
N2 C3 H3A 108.7 . . ?
N2 C3 H3B 108.7 . . ?
N2 C3 C20 114.2(5) . . ?
H3A C3 H3B 107.6 . . ?
C20 C3 H3A 108.7 . . ?
C20 C3 H3B 108.7 . . ?
N2 C4 C2 120.6(5) . . ?
N2 C4 C5 122.0(6) . . ?
C5 C4 C2 117.4(5) . . ?
C4 C5 H5 119.2 . . ?
C4 C5 C6 121.6(6) . . ?
C6 C5 H5 119.2 . . ?
C5 C6 H6 120.2 . . ?
C7 C6 C5 119.5(6) . . ?
C7 C6 H6 120.2 . . ?
C6 C7 S1 121.6(5) . . ?
C6 C7 C8 120.5(6) . . ?
C8 C7 S1 117.9(5) . . ?
C2 C8 C7 119.4(5) . . ?
C2 C8 H8 120.3 . . ?
C7 C8 H8 120.3 . . ?
N3 C9 S1 177.0(6) . . ?
N1 C10 H10A 109.5 . . ?
N1 C10 H10B 109.5 . . ?
N1 C10 H10C 109.5 . . ?
H10A C10 H10B 109.5 . . ?
H10A C10 H10C 109.5 . . ?
H10B C10 H10C 109.5 . . ?
N1 C20 C3 119.3(6) . . ?
O1 C20 N1 122.4(6) . . ?
O1 C20 C3 118.3(6) . . ?
O2 C1 N4 122.3(5) . . ?
O2 C1 C12 118.8(5) . . ?
N4 C1 C12 119.0(5) . . ?
C18 S2 C16 100.3(3) . . ?
C1 N4 C11 120.0(5) . . ?
C1 N4 C19 118.3(5) . . ?
C11 N4 C19 121.7(5) . . ?
C12 N5 H5A 118.7 . . ?
C13 N5 H5A 118.7 . . ?
C13 N5 C12 122.6(5) . . ?
C13 C11 N4 122.5(5) . . ?
C13 C11 C17 119.0(5) . . ?
C17 C11 N4 118.5(6) . . ?
C1 C12 H12A 108.3 . . ?
C1 C12 H12B 108.3 . . ?
N5 C12 C1 116.1(4) . . ?
N5 C12 H12A 108.3 . . ?
N5 C12 H12B 108.3 . . ?
H12A C12 H12B 107.4 . . ?
N5 C13 C14 121.0(5) . . ?
C11 C13 N5 119.2(6) . . ?
C11 C13 C14 119.8(5) . . ?
C13 C14 H14 119.7 . . ?
C15 C14 C13 120.7(6) . . ?
C15 C14 H14 119.7 . . ?
C14 C15 H15 120.3 . . ?
C14 C15 C16 119.4(6) . . ?
C16 C15 H15 120.3 . . ?
C15 C16 S2 119.3(5) . . ?
C17 C16 S2 120.1(4) . . ?
C17 C16 C15 120.6(6) . . ?
C11 C17 H17 119.8 . . ?
C16 C17 C11 120.4(5) . . ?
C16 C17 H17 119.8 . . ?
N6 C18 S2 176.9(6) . . ?
N4 C19 H19A 109.5 . . ?
N4 C19 H19B 109.5 . . ?
N4 C19 H19C 109.5 . . ?
H19A C19 H19B 109.5 . . ?
H19A C19 H19C 109.5 . . ?
H19B C19 H19C 109.5 . . ?

loop_
_geom_bond_atom_site_label_1
_geom_bond_atom_site_label_2
_geom_bond_distance
_geom_bond_site_symmetry_2
_geom_bond_publ_flag
S1 C7 1.775(7) . ?
S1 C9 1.700(7) . ?
N1 C2 1.430(7) . ?
N1 C10 1.477(7) . ?
N1 C20 1.354(8) . ?
O1 C20 1.218(8) . ?
N2 H2 0.8800 . ?
N2 C3 1.451(8) . ?
N2 C4 1.334(8) . ?
C2 C4 1.448(8) . ?
C2 C8 1.349(8) . ?
C3 H3A 0.9900 . ?
C3 H3B 0.9900 . ?
C3 C20 1.480(9) . ?
N3 C9 1.158(8) . ?
C4 C5 1.364(9) . ?
C5 H5 0.9500 . ?
C5 C6 1.429(9) . ?
C6 H6 0.9500 . ?
C6 C7 1.352(9) . ?
C7 C8 1.432(8) . ?
C8 H8 0.9500 . ?
C10 H10A 0.9800 . ?
C10 H10B 0.9800 . ?
C10 H10C 0.9800 . ?
C1 O2 1.241(7) . ?
C1 N4 1.364(7) . ?
C1 C12 1.520(8) . ?
S2 C16 1.787(6) . ?
S2 C18 1.704(6) . ?
N4 C11 1.422(7) . ?
N4 C19 1.464(8) . ?
N5 H5A 0.8800 . ?
N5 C12 1.415(7) . ?
N5 C13 1.379(7) . ?
N6 C18 1.141(8) . ?
C11 C13 1.370(9) . ?
C11 C17 1.419(8) . ?
C12 H12A 0.9900 . ?
C12 H12B 0.9900 . ?
C13 C14 1.434(8) . ?
C14 H14 0.9500 . ?
C14 C15 1.341(9) . ?
C15 H15 0.9500 . ?
C15 C16 1.421(8) . ?
C16 C17 1.358(8) . ?
C17 H17 0.9500 . ?
C19 H19A 0.9800 . ?
C19 H19B 0.9800 . ?
C19 H19C 0.9800 . ?

loop_
_geom_torsion_atom_site_label_1
_geom_torsion_atom_site_label_2
_geom_torsion_atom_site_label_3
_geom_torsion_atom_site_label_4
_geom_torsion
_geom_torsion_site_symmetry_1
_geom_torsion_site_symmetry_2
_geom_torsion_site_symmetry_3
_geom_torsion_site_symmetry_4
_geom_torsion_publ_flag
S1 C7 C8 C2 177.6(4) . . . . ?
N1 C2 C4 N2 3.9(9) . . . . ?
N1 C2 C4 C5 -176.3(5) . . . . ?
N1 C2 C8 C7 177.0(5) . . . . ?
N2 C3 C20 N1 5.3(9) . . . . ?
N2 C3 C20 O1 -175.3(6) . . . . ?
N2 C4 C5 C6 178.0(6) . . . . ?
C2 N1 C20 O1 -177.5(6) . . . . ?
C2 N1 C20 C3 1.9(9) . . . . ?
C2 C4 C5 C6 -1.9(9) . . . . ?
C3 N2 C4 C2 3.6(10) . . . . ?
C3 N2 C4 C5 -176.3(6) . . . . ?
C4 N2 C3 C20 -8.2(10) . . . . ?
C4 C2 C8 C7 -2.1(8) . . . . ?
C4 C5 C6 C7 0.1(9) . . . . ?
C5 C6 C7 S1 -176.5(4) . . . . ?
C5 C6 C7 C8 0.9(9) . . . . ?
C6 C7 C8 C2 0.2(9) . . . . ?
C8 C2 C4 N2 -176.9(6) . . . . ?
C8 C2 C4 C5 2.9(9) . . . . ?
C9 S1 C7 C6 -91.8(5) . . . . ?
C9 S1 C7 C8 90.8(5) . . . . ?
C10 N1 C2 C4 173.0(5) . . . . ?
C10 N1 C2 C8 -6.2(8) . . . . ?
C10 N1 C20 O1 2.8(9) . . . . ?
C10 N1 C20 C3 -177.8(6) . . . . ?
C20 N1 C2 C4 -6.7(8) . . . . ?
C20 N1 C2 C8 174.1(6) . . . . ?
C1 N4 C11 C13 4.6(8) . . . . ?
C1 N4 C11 C17 -176.3(5) . . . . ?
S2 C16 C17 C11 -175.7(4) . . . . ?
O2 C1 N4 C11 178.5(6) . . . . ?
O2 C1 N4 C19 -2.9(8) . . . . ?
O2 C1 C12 N5 174.5(5) . . . . ?
N4 C1 C12 N5 -6.4(8) . . . . ?
N4 C11 C13 N5 -1.3(9) . . . . ?
N4 C11 C13 C14 176.3(5) . . . . ?
N4 C11 C17 C16 -178.8(5) . . . . ?
N5 C13 C14 C15 -179.2(6) . . . . ?
C11 C13 C14 C15 3.3(9) . . . . ?
C12 C1 N4 C11 -0.4(8) . . . . ?
C12 C1 N4 C19 178.1(5) . . . . ?
C12 N5 C13 C11 -6.4(9) . . . . ?
C12 N5 C13 C14 176.1(5) . . . . ?
C13 N5 C12 C1 10.0(9) . . . . ?
C13 C11 C17 C16 0.4(9) . . . . ?
C13 C14 C15 C16 -1.1(9) . . . . ?
C14 C15 C16 S2 176.1(5) . . . . ?
C14 C15 C16 C17 -1.4(9) . . . . ?
C15 C16 C17 C11 1.8(9) . . . . ?
C17 C11 C13 N5 179.6(6) . . . . ?
C17 C11 C13 C14 -2.9(8) . . . . ?
C18 S2 C16 C15 92.1(5) . . . . ?
C18 S2 C16 C17 -90.4(5) . . . . ?
C19 N4 C11 C13 -173.9(6) . . . . ?
C19 N4 C11 C17 5.3(8) . . . . ?
